data_4034404
loop_
_publ_author_name
'Conboy, Darren'
'Mirallai, Styliana I.'
'Craig, Austin'
'McArdle, Patrick'
'Al-Kinani, Ali A'
'Barton, Stephen'
'Aldabbagh, Fawaz'

_publ_section_title
;
 Incorporating Morpholine and Oxetane into Benzimidazolequinone Antitumor
 Agents: The Discovery of 1,4,6,9-Tetramethoxyphenazine from Hydrogen
 Peroxide and Hydroiodic Acid-Mediated Oxidative Cyclizations.
;
_journal_issue 15
_journal_name_full 'The Journal of organic chemistry'
_journal_page_first 9811
_journal_page_last 9818
_journal_paper_doi 10.1021/acs.joc.9b01427
_journal_volume 84
_journal_year 2019
_chemical_formula_sum 'C12 H17 Cl N2 O3'
_chemical_formula_weight 272.72
_space_group_crystal_system triclinic
_space_group_IT_number 2
_space_group_name_Hall '-P 1'
_space_group_name_H-M_alt 'P -1'
_atom_sites_solution_hydrogens mixed
_audit_creation_method SHELXL-2018/3
_cell_angle_alpha 87.935(6)
_cell_angle_beta 86.834(5)
_cell_angle_gamma 64.000(6)
_cell_formula_units_Z 4
_cell_length_a 10.1616(6)
_cell_length_b 10.1802(7)
_cell_length_c 13.8624(9)
_cell_measurement_reflns_used 2996
_cell_measurement_temperature 150.0(1)
_cell_measurement_theta_max 28.3950
_cell_measurement_theta_min 3.6600
_cell_volume 1286.81(16)
_computing_cell_refinement 'crysalispro 1.171.40.14e (rigaku od, 2018)'
_computing_data_collection 'crysalispro 1.171.40.14e (rigaku od, 2018)'
_computing_data_reduction 'crysalispro 1.171.40.14e (rigaku od, 2018)'
_computing_molecular_graphics 'ORTEX - P. McArdle, J.Appl.Cryst.,1995,28,65-65.'
_computing_publication_material 'Oscail - P. McArdle, J.Appl.Cryst.,2017,50,320-326.'
_computing_structure_refinement 'SHELXL-2018/3 (Sheldrick, 2018)'
_computing_structure_solution 'SHELXT 2018/2 (Sheldrick, 2018)'
_diffrn_ambient_temperature 150.0(1)
_diffrn_detector_area_resol_mean 16.1048
_diffrn_measured_fraction_theta_full 0.992
_diffrn_measured_fraction_theta_max 0.853
_diffrn_measurement_device_type 'xcalibur, sapphire3'
_diffrn_measurement_method '\w scans'
_diffrn_radiation_type MoK\a
_diffrn_radiation_wavelength 0.71073
_diffrn_reflns_av_R_equivalents 0.0384
_diffrn_reflns_av_unetI/netI 0.0656
_diffrn_reflns_Laue_measured_fraction_full 0.992
_diffrn_reflns_Laue_measured_fraction_max 0.853
_diffrn_reflns_limit_h_max 13
_diffrn_reflns_limit_h_min -13
_diffrn_reflns_limit_k_max 8
_diffrn_reflns_limit_k_min -13
_diffrn_reflns_limit_l_max 18
_diffrn_reflns_limit_l_min -14
_diffrn_reflns_number 10139
_diffrn_reflns_point_group_measured_fraction_full 0.992
_diffrn_reflns_point_group_measured_fraction_max 0.853
_diffrn_reflns_theta_full 25.242
_diffrn_reflns_theta_max 28.949
_diffrn_reflns_theta_min 3.616
_diffrn_source 'fine-focus sealed x-ray tube'
_exptl_absorpt_coefficient_mu 0.299
_exptl_absorpt_correction_T_max 1.00000
_exptl_absorpt_correction_T_min 0.89527
_exptl_absorpt_correction_type multi-scan
_exptl_absorpt_process_details
; 
crysalispro 1.171.40.14e (rigaku oxford diffraction, 2018) 
empirical absorption correction using spherical harmonics, 
 implemented in scale3 abspack scaling algorithm. 
;
_exptl_crystal_colour Colourless
_exptl_crystal_density_diffrn 1.408
_exptl_crystal_description Parallelepiped
_exptl_crystal_F_000 576
_exptl_crystal_size_max 0.50
_exptl_crystal_size_mid 0.40
_exptl_crystal_size_min 0.20
_refine_diff_density_max 0.558
_refine_diff_density_min -0.373
_refine_diff_density_rms 0.078
_refine_ls_extinction_method none
_refine_ls_goodness_of_fit_ref 1.124
_refine_ls_hydrogen_treatment mixed
_refine_ls_matrix_type full
_refine_ls_number_parameters 345
_refine_ls_number_reflns 5806
_refine_ls_number_restraints 0
_refine_ls_restrained_S_all 1.124
_refine_ls_R_factor_all 0.0880
_refine_ls_R_factor_gt 0.0682
_refine_ls_shift/su_max 0.000
_refine_ls_shift/su_mean 0.000
_refine_ls_structure_factor_coef Fsqd
_refine_ls_weighting_details 'w=1/[\s^2^(Fo^2^)+(0.0564P)^2^+1.9918P] where P=(Fo^2^+2Fc^2^)/3'
_refine_ls_weighting_scheme calc
_refine_ls_wR_factor_gt 0.1703
_refine_ls_wR_factor_ref 0.1834
_reflns_Friedel_coverage 0.000
_reflns_number_gt 4432
_reflns_number_total 5806
_reflns_threshold_expression 'I > 2\s(I)'
_cod_data_source_file jo9b01427_si_002.cif
_cod_data_source_block smcd
_cod_original_cell_volume 1286.82(16)
_cod_database_code 4034404
_shelx_shelxl_version_number 2018/3
_shelx_space_group_comment
; 
The symmetry employed for this shelxl refinement is uniquely defined 
by the following loop, which should always be used as a source of 
symmetry information in preference to the above space-group names. 
They are only intended as comments. 
;
_shelx_estimated_absorpt_t_min 0.865
_shelx_estimated_absorpt_t_max 0.943

loop_
_space_group_symop_operation_xyz
'x, y, z'
'-x, -y, -z'

loop_
_atom_site_label
_atom_site_type_symbol
_atom_site_fract_x
_atom_site_fract_y
_atom_site_fract_z
_atom_site_U_iso_or_equiv
_atom_site_adp_type
_atom_site_occupancy
_atom_site_site_symmetry_order
_atom_site_calc_flag
_atom_site_refinement_flags_posn
_atom_site_refinement_flags_adp
Cl1 Cl 0.13701(10) 0.74487(11) 1.16816(6) 0.0349(2) Uani 1 1 d . .
Cl2 Cl 0.75333(11) 0.89342(10) 0.31557(7) 0.0371(2) Uani 1 1 d . .
O2 O 0.4351(3) 0.7281(3) 1.16391(16) 0.0271(5) Uani 1 1 d . .
O6 O 0.8131(3) 0.1436(2) 0.47973(18) 0.0304(6) Uani 1 1 d . .
O5 O 0.7636(3) 0.5980(3) 0.32299(16) 0.0278(5) Uani 1 1 d . .
O1 O 0.1986(3) 0.8260(3) 0.80365(17) 0.0328(6) Uani 1 1 d . .
O3 O 0.8908(2) 0.7033(3) 1.00605(19) 0.0323(6) Uani 1 1 d . .
O4 O 0.6870(3) 0.8482(3) 0.68266(18) 0.0335(6) Uani 1 1 d . .
N3 N 0.7467(3) 0.4414(3) 0.49981(19) 0.0194(5) Uani 1 1 d . .
N1 N 0.5968(3) 0.7574(3) 0.99060(19) 0.0209(5) Uani 1 1 d . .
N2 N 0.4685(3) 0.7980(3) 0.8182(2) 0.0250(6) Uani 1 1 d . .
N4 N 0.7098(4) 0.5783(3) 0.6710(2) 0.0277(6) Uani 1 1 d . .
C1 C 0.4536(3) 0.7653(3) 0.9917(2) 0.0199(6) Uani 1 1 d . .
C2 C 0.3747(3) 0.7517(3) 1.0745(2) 0.0206(6) Uani 1 1 d . .
C3 C 0.2341(3) 0.7655(3) 1.0658(2) 0.0238(7) Uani 1 1 d . .
C4 C 0.1696(3) 0.7897(3) 0.9772(2) 0.0250(7) Uani 1 1 d . .
H4 H 0.075036 0.798380 0.973094 0.032 Uiso 1 1 calc R U
C5 C 0.2475(3) 0.8005(3) 0.8960(2) 0.0236(7) Uani 1 1 d . .
C6 C 0.3899(3) 0.7898(3) 0.9021(2) 0.0204(6) Uani 1 1 d . .
C7 C 0.5126(4) 0.5773(4) 1.1882(3) 0.0348(8) Uani 1 1 d . .
H7A H 0.447831 0.531476 1.186698 0.045 Uiso 1 1 calc R U
H7B H 0.548844 0.567336 1.251862 0.045 Uiso 1 1 calc R U
H7C H 0.593291 0.531239 1.142470 0.045 Uiso 1 1 calc R U
C8 C 0.0505(4) 0.8539(5) 0.7921(3) 0.0383(9) Uani 1 1 d . .
H8A H 0.036125 0.770610 0.814551 0.050 Uiso 1 1 calc R U
H8B H 0.028737 0.871816 0.725027 0.050 Uiso 1 1 calc R U
H8C H -0.013260 0.937965 0.828864 0.050 Uiso 1 1 calc R U
C9 C 0.6390(4) 0.8226(4) 1.0682(2) 0.0264(7) Uani 1 1 d . .
H9A H 0.659458 0.760122 1.125396 0.034 Uiso 1 1 calc R U
H9B H 0.559939 0.917106 1.084658 0.034 Uiso 1 1 calc R U
C10 C 0.7741(4) 0.8397(4) 1.0334(3) 0.0302(8) Uani 1 1 d . .
H10A H 0.750760 0.906700 0.978569 0.039 Uiso 1 1 calc R U
H10B H 0.804985 0.881297 1.084466 0.039 Uiso 1 1 calc R U
C11 C 0.8494(4) 0.6373(4) 0.9312(3) 0.0312(8) Uani 1 1 d . .
H11A H 0.929902 0.543491 0.915228 0.041 Uiso 1 1 calc R U
H11B H 0.829187 0.699042 0.873739 0.041 Uiso 1 1 calc R U
C12 C 0.7154(3) 0.6160(3) 0.9625(2) 0.0241(7) Uani 1 1 d . .
H12A H 0.685816 0.576036 0.909883 0.031 Uiso 1 1 calc R U
H12B H 0.737271 0.547813 1.016741 0.031 Uiso 1 1 calc R U
C13 C 0.7365(3) 0.5853(3) 0.4969(2) 0.0181(6) Uani 1 1 d . .
C14 C 0.7476(3) 0.6608(3) 0.4121(2) 0.0195(6) Uani 1 1 d . .
C15 C 0.7359(3) 0.8005(3) 0.4192(2) 0.0233(7) Uani 1 1 d . .
C16 C 0.7161(3) 0.8674(3) 0.5074(2) 0.0226(6) Uani 1 1 d . .
H16 H 0.709482 0.961235 0.510334 0.029 Uiso 1 1 calc R U
C17 C 0.7061(3) 0.7939(3) 0.5907(2) 0.0234(7) Uani 1 1 d . .
C18 C 0.7149(3) 0.6524(3) 0.5866(2) 0.0206(6) Uani 1 1 d . .
C19 C 0.9094(4) 0.5326(4) 0.2835(3) 0.0388(9) Uani 1 1 d . .
H19A H 0.945386 0.605363 0.275199 0.050 Uiso 1 1 calc R U
H19B H 0.911156 0.491324 0.221958 0.050 Uiso 1 1 calc R U
H19C H 0.970362 0.456972 0.326447 0.050 Uiso 1 1 calc R U
C20 C 0.6673(5) 0.9950(4) 0.6907(3) 0.0399(9) Uani 1 1 d . .
H20A H 0.751416 1.003607 0.662204 0.052 Uiso 1 1 calc R U
H20B H 0.655582 1.020546 0.757707 0.052 Uiso 1 1 calc R U
H20C H 0.581448 1.059640 0.657775 0.052 Uiso 1 1 calc R U
C21 C 0.6787(4) 0.3945(3) 0.4263(2) 0.0258(7) Uani 1 1 d . .
H21A H 0.736132 0.376944 0.365782 0.034 Uiso 1 1 calc R U
H21B H 0.580775 0.469898 0.415284 0.034 Uiso 1 1 calc R U
C22 C 0.6717(4) 0.2562(4) 0.4618(3) 0.0292(7) Uani 1 1 d . .
H22A H 0.610754 0.276040 0.520921 0.038 Uiso 1 1 calc R U
H22B H 0.626671 0.223678 0.414006 0.038 Uiso 1 1 calc R U
C23 C 0.8808(4) 0.1886(4) 0.5511(3) 0.0305(8) Uani 1 1 d . .
H23A H 0.977789 0.111324 0.562060 0.040 Uiso 1 1 calc R U
H23B H 0.823309 0.205763 0.611557 0.040 Uiso 1 1 calc R U
C24 C 0.8931(4) 0.3268(3) 0.5192(3) 0.0257(7) Uani 1 1 d . .
H24A H 0.935615 0.357894 0.569439 0.033 Uiso 1 1 calc R U
H24B H 0.956348 0.308402 0.461287 0.033 Uiso 1 1 calc R U
H1N4 H 0.654(4) 0.634(4) 0.714(3) 0.016(9) Uiso 1 1 d . .
H2N4 H 0.700(5) 0.500(5) 0.662(3) 0.043(12) Uiso 1 1 d . .
H1N2 H 0.538(4) 0.827(4) 0.833(3) 0.031(10) Uiso 1 1 d . .
H2N2 H 0.409(4) 0.847(4) 0.777(3) 0.034(11) Uiso 1 1 d . .

loop_
_atom_site_aniso_label
_atom_site_aniso_U_11
_atom_site_aniso_U_22
_atom_site_aniso_U_33
_atom_site_aniso_U_23
_atom_site_aniso_U_13
_atom_site_aniso_U_12
Cl1 0.0335(5) 0.0465(5) 0.0336(5) -0.0001(4) 0.0086(3) -0.0268(4)
Cl2 0.0540(6) 0.0331(5) 0.0325(5) 0.0121(4) -0.0046(4) -0.0271(4)
O2 0.0330(13) 0.0318(13) 0.0243(12) 0.0006(10) -0.0034(9) -0.0212(11)
O6 0.0324(13) 0.0149(11) 0.0460(15) -0.0023(10) -0.0094(11) -0.0114(10)
O5 0.0342(13) 0.0336(13) 0.0234(12) -0.0011(10) -0.0008(9) -0.0220(11)
O1 0.0258(12) 0.0435(15) 0.0324(13) 0.0068(11) -0.0092(10) -0.0177(12)
O3 0.0202(11) 0.0311(13) 0.0495(16) -0.0050(11) -0.0010(10) -0.0147(11)
O4 0.0514(16) 0.0274(13) 0.0318(13) -0.0082(10) 0.0122(11) -0.0276(13)
N3 0.0191(12) 0.0133(12) 0.0276(14) 0.0013(10) -0.0042(10) -0.0085(10)
N1 0.0154(12) 0.0184(13) 0.0322(14) -0.0038(11) 0.0016(10) -0.0106(11)
N2 0.0266(15) 0.0274(15) 0.0247(14) 0.0036(12) -0.0013(11) -0.0155(13)
N4 0.0415(18) 0.0225(14) 0.0253(15) -0.0024(12) 0.0070(13) -0.0206(14)
C1 0.0175(14) 0.0147(14) 0.0299(16) -0.0025(12) 0.0014(12) -0.0093(12)
C2 0.0221(15) 0.0177(14) 0.0254(16) 0.0004(12) -0.0022(12) -0.0118(13)
C3 0.0221(15) 0.0222(15) 0.0301(17) -0.0016(13) 0.0057(12) -0.0131(14)
C4 0.0167(14) 0.0227(16) 0.0376(18) 0.0007(13) -0.0011(13) -0.0106(13)
C5 0.0227(16) 0.0200(15) 0.0294(17) 0.0019(13) -0.0038(12) -0.0102(13)
C6 0.0190(14) 0.0164(14) 0.0273(16) 0.0001(12) 0.0016(12) -0.0094(12)
C7 0.042(2) 0.038(2) 0.0347(19) 0.0125(16) -0.0107(16) -0.0263(18)
C8 0.0281(19) 0.044(2) 0.046(2) 0.0002(18) -0.0114(16) -0.0181(18)
C9 0.0233(16) 0.0255(16) 0.0345(18) -0.0074(14) 0.0017(13) -0.0142(14)
C10 0.0210(16) 0.0254(17) 0.050(2) -0.0022(15) 0.0004(14) -0.0153(15)
C11 0.0206(16) 0.0315(18) 0.041(2) -0.0061(15) 0.0054(14) -0.0115(15)
C12 0.0213(15) 0.0215(15) 0.0315(17) -0.0009(13) 0.0001(12) -0.0112(13)
C13 0.0139(13) 0.0134(13) 0.0279(16) 0.0007(11) -0.0008(11) -0.0068(12)
C14 0.0181(14) 0.0193(15) 0.0231(15) 0.0005(12) -0.0018(11) -0.0100(13)
C15 0.0229(15) 0.0214(15) 0.0278(16) 0.0088(13) -0.0026(12) -0.0123(13)
C16 0.0225(15) 0.0141(14) 0.0338(17) 0.0004(12) 0.0015(13) -0.0107(13)
C17 0.0234(15) 0.0213(15) 0.0288(17) -0.0044(13) 0.0048(12) -0.0132(13)
C18 0.0193(14) 0.0156(14) 0.0275(16) 0.0013(12) 0.0028(12) -0.0089(12)
C19 0.044(2) 0.041(2) 0.036(2) -0.0096(17) 0.0137(17) -0.0238(19)
C20 0.057(3) 0.0287(19) 0.044(2) -0.0093(16) 0.0093(18) -0.0292(19)
C21 0.0267(16) 0.0197(15) 0.0334(18) 0.0004(13) -0.0062(13) -0.0117(14)
C22 0.0280(17) 0.0218(16) 0.045(2) -0.0002(14) -0.0051(14) -0.0169(15)
C23 0.0325(18) 0.0181(16) 0.043(2) 0.0050(14) -0.0123(15) -0.0123(15)
C24 0.0229(16) 0.0192(15) 0.0380(19) 0.0013(13) -0.0057(13) -0.0115(14)

loop_
_atom_type_symbol
_atom_type_description
_atom_type_scat_dispersion_real
_atom_type_scat_dispersion_imag
_atom_type_scat_source
C C 0.0033 0.0016 'International Tables Vol C Tables 4.2.6.8 and 6.1.1.4'
H H 0.0000 0.0000 'International Tables Vol C Tables 4.2.6.8 and 6.1.1.4'
N N 0.0061 0.0033 'International Tables Vol C Tables 4.2.6.8 and 6.1.1.4'
O O 0.0106 0.0060 'International Tables Vol C Tables 4.2.6.8 and 6.1.1.4'
Cl Cl 0.1484 0.1585 'International Tables Vol C Tables 4.2.6.8 and 6.1.1.4'

loop_
_geom_angle_atom_site_label_1
_geom_angle_atom_site_label_2
_geom_angle_atom_site_label_3
_geom_angle
C2 O2 C7 113.0(2)
C22 O6 C23 110.3(2)
C14 O5 C19 114.7(3)
C5 O1 C8 117.1(3)
C10 O3 C11 111.2(3)
C17 O4 C20 116.9(3)
C13 N3 C24 114.3(2)
C13 N3 C21 120.4(2)
C24 N3 C21 110.7(2)
C1 N1 C9 120.2(3)
C1 N1 C12 115.1(2)
C9 N1 C12 111.4(2)
C6 N2 H1N2 110(2)
C6 N2 H2N2 109(3)
H1N2 N2 H2N2 117(4)
C18 N4 H1N4 112(2)
C18 N4 H2N4 114(3)
H1N4 N4 H2N4 116(4)
C6 C1 C2 119.4(3)
C6 C1 N1 115.6(3)
C2 C1 N1 125.1(3)
O2 C2 C3 120.3(3)
O2 C2 C1 120.4(3)
C3 C2 C1 119.2(3)
C2 C3 C4 122.0(3)
C2 C3 Cl1 119.4(3)
C4 C3 Cl1 118.5(2)
C5 C4 C3 118.8(3)
C5 C4 H4 120.6
C3 C4 H4 120.6
C4 C5 O1 125.9(3)
C4 C5 C6 120.8(3)
O1 C5 C6 113.3(3)
N2 C6 C1 120.4(3)
N2 C6 C5 119.8(3)
C1 C6 C5 119.8(3)
O2 C7 H7A 109.5
O2 C7 H7B 109.5
H7A C7 H7B 109.5
O2 C7 H7C 109.5
H7A C7 H7C 109.5
H7B C7 H7C 109.5
O1 C8 H8A 109.5
O1 C8 H8B 109.5
H8A C8 H8B 109.5
O1 C8 H8C 109.5
H8A C8 H8C 109.5
H8B C8 H8C 109.5
N1 C9 C10 108.0(3)
N1 C9 H9A 110.1
C10 C9 H9A 110.1
N1 C9 H9B 110.1
C10 C9 H9B 110.1
H9A C9 H9B 108.4
O3 C10 C9 111.5(3)
O3 C10 H10A 109.3
C9 C10 H10A 109.3
O3 C10 H10B 109.3
C9 C10 H10B 109.3
H10A C10 H10B 108.0
O3 C11 C12 111.0(3)
O3 C11 H11A 109.4
C12 C11 H11A 109.4
O3 C11 H11B 109.4
C12 C11 H11B 109.4
H11A C11 H11B 108.0
N1 C12 C11 108.8(3)
N1 C12 H12A 109.9
C11 C12 H12A 109.9
N1 C12 H12B 109.9
C11 C12 H12B 109.9
H12A C12 H12B 108.3
C18 C13 C14 119.6(3)
C18 C13 N3 115.6(3)
C14 C13 N3 124.8(3)
O5 C14 C15 120.6(3)
O5 C14 C13 120.2(3)
C15 C14 C13 119.1(3)
C14 C15 C16 121.9(3)
C14 C15 Cl2 119.6(3)
C16 C15 Cl2 118.5(2)
C17 C16 C15 119.4(3)
C17 C16 H16 120.3
C15 C16 H16 120.3
O4 C17 C16 125.0(3)
O4 C17 C18 114.5(3)
C16 C17 C18 120.5(3)
N4 C18 C13 120.6(3)
N4 C18 C17 119.8(3)
C13 C18 C17 119.5(3)
O5 C19 H19A 109.5
O5 C19 H19B 109.5
H19A C19 H19B 109.5
O5 C19 H19C 109.5
H19A C19 H19C 109.5
H19B C19 H19C 109.5
O4 C20 H20A 109.5
O4 C20 H20B 109.5
H20A C20 H20B 109.5
O4 C20 H20C 109.5
H20A C20 H20C 109.5
H20B C20 H20C 109.5
N3 C21 C22 108.2(3)
N3 C21 H21A 110.1
C22 C21 H21A 110.1
N3 C21 H21B 110.1
C22 C21 H21B 110.1
H21A C21 H21B 108.4
O6 C22 C21 111.6(3)
O6 C22 H22A 109.3
C21 C22 H22A 109.3
O6 C22 H22B 109.3
C21 C22 H22B 109.3
H22A C22 H22B 108.0
O6 C23 C24 110.9(3)
O6 C23 H23A 109.5
C24 C23 H23A 109.5
O6 C23 H23B 109.5
C24 C23 H23B 109.5
H23A C23 H23B 108.0
N3 C24 C23 109.0(3)
N3 C24 H24A 109.9
C23 C24 H24A 109.9
N3 C24 H24B 109.9
C23 C24 H24B 109.9
H24A C24 H24B 108.3

loop_
_geom_bond_atom_site_label_1
_geom_bond_atom_site_label_2
_geom_bond_distance
Cl1 C3 1.743(3)
Cl2 C15 1.735(3)
O2 C2 1.380(4)
O2 C7 1.422(4)
O6 C22 1.420(4)
O6 C23 1.431(4)
O5 C14 1.380(4)
O5 C19 1.418(4)
O1 C5 1.373(4)
O1 C8 1.421(4)
O3 C10 1.423(4)
O3 C11 1.432(4)
O4 C17 1.377(4)
O4 C20 1.425(4)
N3 C13 1.421(4)
N3 C24 1.465(4)
N3 C21 1.466(4)
N1 C1 1.421(4)
N1 C9 1.460(4)
N1 C12 1.464(4)
N2 C6 1.395(4)
N2 H1N2 0.91(4)
N2 H2N2 0.84(4)
N4 C18 1.380(4)
N4 H1N4 0.84(4)
N4 H2N4 0.85(5)
C1 C6 1.396(4)
C1 C2 1.401(4)
C2 C3 1.385(4)
C3 C4 1.387(5)
C4 C5 1.370(5)
C4 H4 0.9300
C5 C6 1.411(4)
C7 H7A 0.9600
C7 H7B 0.9600
C7 H7C 0.9600
C8 H8A 0.9600
C8 H8B 0.9600
C8 H8C 0.9600
C9 C10 1.510(5)
C9 H9A 0.9700
C9 H9B 0.9700
C10 H10A 0.9700
C10 H10B 0.9700
C11 C12 1.509(5)
C11 H11A 0.9700
C11 H11B 0.9700
C12 H12A 0.9700
C12 H12B 0.9700
C13 C18 1.400(4)
C13 C14 1.408(4)
C14 C15 1.381(4)
C15 C16 1.382(5)
C16 C17 1.378(4)
C16 H16 0.9300
C17 C18 1.407(4)
C19 H19A 0.9600
C19 H19B 0.9600
C19 H19C 0.9600
C20 H20A 0.9600
C20 H20B 0.9600
C20 H20C 0.9600
C21 C22 1.504(4)
C21 H21A 0.9700
C21 H21B 0.9700
C22 H22A 0.9700
C22 H22B 0.9700
C23 C24 1.514(4)
C23 H23A 0.9700
C23 H23B 0.9700
C24 H24A 0.9700
C24 H24B 0.9700

loop_
_geom_hbond_atom_site_label_D
_geom_hbond_atom_site_label_H
_geom_hbond_atom_site_label_A
_geom_hbond_distance_DH
_geom_hbond_distance_HA
_geom_hbond_distance_DA
_geom_hbond_angle_DHA
_geom_hbond_site_symmetry_A
_geom_hbond_publ_flag
C4 H4 O3 0.93 2.47 3.315(4) 150.7 1_455 yes
C7 H7A Cl1 0.96 2.97 3.453(4) 112.8 . yes
C7 H7B O5 0.96 2.59 3.327(4) 134.2 1_556 yes
C8 H8C Cl1 0.96 2.91 3.721(4) 143.2 2_577 yes
C11 H11A O3 0.97 2.61 3.429(4) 141.9 2_767 yes
C16 H16 O6 0.93 2.52 3.367(4) 151.8 1_565 yes
C19 H19A Cl2 0.96 2.78 3.337(4) 118.1 . yes
C20 H20B O2 0.96 2.57 3.271(4) 130.1 2_677 yes
C23 H23A O6 0.97 2.59 3.468(4) 150.2 2_756 yes
N4 H1N4 N2 0.84(4) 2.35(4) 3.185(4) 171(3) . yes
N4 H2N4 N3 0.85(5) 2.32(4) 2.719(4) 109(3) . yes
N2 H1N2 O4 0.91(4) 2.56(4) 3.031(4) 113(3) . yes
N2 H2N2 Cl2 0.84(4) 2.74(4) 3.496(3) 151(4) 2_676 yes

loop_
_geom_torsion_atom_site_label_1
_geom_torsion_atom_site_label_2
_geom_torsion_atom_site_label_3
_geom_torsion_atom_site_label_4
_geom_torsion
C9 N1 C1 C6 141.0(3)
C12 N1 C1 C6 -81.3(3)
C9 N1 C1 C2 -38.4(4)
C12 N1 C1 C2 99.2(4)
C7 O2 C2 C3 90.2(4)
C7 O2 C2 C1 -91.2(3)
C6 C1 C2 O2 -179.7(3)
N1 C1 C2 O2 -0.3(5)
C6 C1 C2 C3 -1.1(4)
N1 C1 C2 C3 178.3(3)
O2 C2 C3 C4 179.8(3)
C1 C2 C3 C4 1.2(5)
O2 C2 C3 Cl1 -2.7(4)
C1 C2 C3 Cl1 178.7(2)
C2 C3 C4 C5 -0.1(5)
Cl1 C3 C4 C5 -177.6(2)
C3 C4 C5 O1 -179.1(3)
C3 C4 C5 C6 -1.0(5)
C8 O1 C5 C4 4.7(5)
C8 O1 C5 C6 -173.5(3)
C2 C1 C6 N2 -177.5(3)
N1 C1 C6 N2 3.1(4)
C2 C1 C6 C5 0.0(4)
N1 C1 C6 C5 -179.5(3)
C4 C5 C6 N2 178.6(3)
O1 C5 C6 N2 -3.1(4)
C4 C5 C6 C1 1.1(5)
O1 C5 C6 C1 179.4(3)
C1 N1 C9 C10 -162.5(3)
C12 N1 C9 C10 58.4(3)
C11 O3 C10 C9 58.5(4)
N1 C9 C10 O3 -58.0(4)
C10 O3 C11 C12 -57.6(4)
C1 N1 C12 C11 160.5(3)
C9 N1 C12 C11 -58.1(4)
O3 C11 C12 N1 56.6(4)
C24 N3 C13 C18 -83.7(3)
C21 N3 C13 C18 140.8(3)
C24 N3 C13 C14 95.8(3)
C21 N3 C13 C14 -39.8(4)
C19 O5 C14 C15 83.3(4)
C19 O5 C14 C13 -99.6(3)
C18 C13 C14 O5 -177.7(3)
N3 C13 C14 O5 2.9(4)
C18 C13 C14 C15 -0.5(4)
N3 C13 C14 C15 -179.9(3)
O5 C14 C15 C16 178.3(3)
C13 C14 C15 C16 1.2(5)
O5 C14 C15 Cl2 -4.2(4)
C13 C14 C15 Cl2 178.7(2)
C14 C15 C16 C17 -0.7(5)
Cl2 C15 C16 C17 -178.2(2)
C20 O4 C17 C16 4.0(5)
C20 O4 C17 C18 -175.8(3)
C15 C16 C17 O4 179.7(3)
C15 C16 C17 C18 -0.5(5)
C14 C13 C18 N4 -177.3(3)
N3 C13 C18 N4 2.2(4)
C14 C13 C18 C17 -0.6(4)
N3 C13 C18 C17 178.8(3)
O4 C17 C18 N4 -2.4(4)
C16 C17 C18 N4 177.8(3)
O4 C17 C18 C13 -179.1(3)
C16 C17 C18 C13 1.1(5)
C13 N3 C21 C22 -164.9(3)
C24 N3 C21 C22 58.1(3)
C23 O6 C22 C21 59.7(4)
N3 C21 C22 O6 -59.1(4)
C22 O6 C23 C24 -58.4(4)
C13 N3 C24 C23 162.5(3)
C21 N3 C24 C23 -57.7(4)
O6 C23 C24 N3 57.3(4)
